data_4123475
loop_
_publ_author_name
'Xue, Fei'
'Zhao, Jin'
'Hor, T. S. Andy'
'Hayashi, Tamio'

_publ_section_title
;
 Nickel-catalyzed three-component domino reactions of aryl grignard
 reagents, alkynes, and aryl halides producing tetrasubstituted alkenes.
;
_journal_issue 9
_journal_name_full 'Journal of the American Chemical Society'
_journal_page_first 3189
_journal_page_last 3192
_journal_paper_doi 10.1021/ja513166w
_journal_volume 137
_journal_year 2015
_chemical_formula_moiety 'C25 H25 F'
_chemical_formula_sum 'C25 H25 F'
_chemical_formula_weight 344.45
_space_group_IT_number 14
_symmetry_cell_setting monoclinic
_symmetry_space_group_name_Hall '-P 2ybc'
_symmetry_space_group_name_H-M 'P 1 21/c 1'
_atom_sites_solution_hydrogens geom
_atom_sites_solution_primary direct
_atom_sites_solution_secondary difmap
_audit_creation_method SHELXL-97
_audit_update_record
;
2013-08-10 # Formatted by publCIF
;
_cell_angle_alpha 90.00
_cell_angle_beta 97.493(2)
_cell_angle_gamma 90.00
_cell_formula_units_Z 4
_cell_length_a 10.0770(11)
_cell_length_b 10.2832(11)
_cell_length_c 19.625(2)
_cell_measurement_reflns_used 2314
_cell_measurement_temperature 296(2)
_cell_measurement_theta_max 21.50
_cell_measurement_theta_min 2.84
_cell_volume 2016.3(4)
_computing_cell_refinement 'ApexII (Bruker, 2011)'
_computing_data_collection 'ApexII (Bruker, 2011)'
_computing_data_reduction 'ApexII (Bruker, 2011)'
_computing_molecular_graphics 'SHELXL-97 (Sheldrick, 2008)'
_computing_publication_material 'publCIF (Westrip, 2010)'
_computing_structure_refinement 'SHELXL-97 (Sheldrick, 2008)'
_computing_structure_solution 'SHELXS-97 (Sheldrick, 2008)'
_diffrn_ambient_temperature 296(2)
_diffrn_measured_fraction_theta_full 0.998
_diffrn_measured_fraction_theta_max 0.998
_diffrn_measurement_device_type 'Bruker ApexII'
_diffrn_measurement_method 'phi and omega scans'
_diffrn_radiation_monochromator graphite
_diffrn_radiation_source 'fine-focus sealed tube'
_diffrn_radiation_type MoK\a
_diffrn_radiation_wavelength 0.71073
_diffrn_reflns_av_R_equivalents 0.0248
_diffrn_reflns_av_sigmaI/netI 0.0295
_diffrn_reflns_limit_h_max 12
_diffrn_reflns_limit_h_min -10
_diffrn_reflns_limit_k_max 11
_diffrn_reflns_limit_k_min -12
_diffrn_reflns_limit_l_max 23
_diffrn_reflns_limit_l_min -23
_diffrn_reflns_number 11027
_diffrn_reflns_theta_full 25.35
_diffrn_reflns_theta_max 25.35
_diffrn_reflns_theta_min 2.04
_diffrn_standards_decay_% 0
_diffrn_standards_interval_count 0
_diffrn_standards_interval_time 0
_diffrn_standards_number 0
_exptl_absorpt_coefficient_mu 0.070
_exptl_absorpt_correction_T_max 0.9874
_exptl_absorpt_correction_T_min 0.9697
_exptl_absorpt_correction_type multi-scan
_exptl_absorpt_process_details 'SADABS, (Sheldrick 2008)'
_exptl_crystal_colour colourless
_exptl_crystal_density_diffrn 1.135
_exptl_crystal_density_method 'not measured'
_exptl_crystal_description block
_exptl_crystal_F_000 736
_exptl_crystal_size_max 0.44
_exptl_crystal_size_mid 0.30
_exptl_crystal_size_min 0.18
_refine_diff_density_max 0.283
_refine_diff_density_min -0.205
_refine_diff_density_rms 0.031
_refine_ls_extinction_method none
_refine_ls_goodness_of_fit_ref 1.027
_refine_ls_hydrogen_treatment constr
_refine_ls_matrix_type full
_refine_ls_number_parameters 236
_refine_ls_number_reflns 3683
_refine_ls_number_restraints 0
_refine_ls_restrained_S_all 1.027
_refine_ls_R_factor_all 0.0873
_refine_ls_R_factor_gt 0.0508
_refine_ls_shift/su_max 0.000
_refine_ls_shift/su_mean 0.000
_refine_ls_structure_factor_coef Fsqd
_refine_ls_weighting_details 'calc w=1/[\s^2^(Fo^2^)+(0.0806P)^2^+0.3046P] where P=(Fo^2^+2Fc^2^)/3'
_refine_ls_weighting_scheme calc
_refine_ls_wR_factor_gt 0.1385
_refine_ls_wR_factor_ref 0.1627
_reflns_number_gt 2298
_reflns_number_total 3683
_reflns_threshold_expression >2sigma(I)
_cod_data_source_file ja513166w_si_003.cif
_cod_data_source_block tpef
_cod_depositor_comments 'Adding full bibliography for 4123475--4123478.cif.'
_cod_original_cell_volume 2016.2(4)
_cod_original_sg_symbol_H-M P2(1)/c
_cod_database_code 4123475

loop_
_symmetry_equiv_pos_as_xyz
'x, y, z'
'-x, y+1/2, -z+1/2'
'-x, -y, -z'
'x, -y-1/2, z-1/2'

loop_
_atom_site_label
_atom_site_type_symbol
_atom_site_fract_x
_atom_site_fract_y
_atom_site_fract_z
_atom_site_U_iso_or_equiv
_atom_site_adp_type
_atom_site_occupancy
_atom_site_symmetry_multiplicity
_atom_site_calc_flag
_atom_site_refinement_flags
F1 F -0.1130(2) 0.0949(2) 0.27171(9) 0.1348(8) Uani 1 1 d .
C1 C 0.0540(2) 0.1213(2) 0.12191(12) 0.0664(6) Uani 1 1 d .
H1 H 0.1078 0.0708 0.0973 0.080 Uiso 1 1 calc R
C2 C 0.0101(3) 0.0703(3) 0.17920(14) 0.0826(8) Uani 1 1 d .
H2 H 0.0329 -0.0140 0.1934 0.099 Uiso 1 1 calc R
C3 C -0.0675(3) 0.1454(3) 0.21510(13) 0.0853(8) Uani 1 1 d .
C4 C -0.1035(3) 0.2685(3) 0.19576(13) 0.0793(7) Uani 1 1 d .
H4 H -0.1563 0.3182 0.2213 0.095 Uiso 1 1 calc R
C5 C -0.0600(2) 0.3181(2) 0.13733(12) 0.0652(6) Uani 1 1 d .
H5 H -0.0850 0.4018 0.1230 0.078 Uiso 1 1 calc R
C6 C 0.02037(19) 0.24572(19) 0.09953(11) 0.0529(5) Uani 1 1 d .
C7 C 0.0637(2) 0.29567(18) 0.03485(10) 0.0520(5) Uani 1 1 d .
C8 C -0.0508(2) 0.3363(2) -0.01826(11) 0.0603(6) Uani 1 1 d .
H8A H -0.1041 0.4006 0.0020 0.072 Uiso 1 1 calc R
H8B H -0.0144 0.3776 -0.0562 0.072 Uiso 1 1 calc R
C9 C -0.1408(2) 0.2265(2) -0.04607(13) 0.0774(7) Uani 1 1 d .
H9A H -0.1649 0.1758 -0.0078 0.093 Uiso 1 1 calc R
H9B H -0.0915 0.1700 -0.0734 0.093 Uiso 1 1 calc R
C10 C -0.2679(3) 0.2712(3) -0.08994(16) 0.1019(9) Uani 1 1 d .
H10A H -0.3178 0.3255 -0.0619 0.122 Uiso 1 1 calc R
H10B H -0.2430 0.3250 -0.1268 0.122 Uiso 1 1 calc R
C11 C -0.3550(4) 0.1702(4) -0.1197(2) 0.1414(15) Uani 1 1 d .
H11A H -0.3087 0.1181 -0.1497 0.212 Uiso 1 1 calc R
H11B H -0.4328 0.2083 -0.1455 0.212 Uiso 1 1 calc R
H11C H -0.3818 0.1164 -0.0839 0.212 Uiso 1 1 calc R
C12 C 0.1931(2) 0.30133(18) 0.02529(10) 0.0504(5) Uani 1 1 d .
C13 C 0.30427(19) 0.27420(19) 0.08169(10) 0.0526(5) Uani 1 1 d .
C14 C 0.4068(2) 0.1909(2) 0.06996(11) 0.0619(6) Uani 1 1 d .
H14 H 0.4049 0.1536 0.0267 0.074 Uiso 1 1 calc R
C15 C 0.5120(2) 0.1609(2) 0.12014(13) 0.0699(6) Uani 1 1 d .
C16 C 0.5136(2) 0.2184(3) 0.18331(13) 0.0773(7) Uani 1 1 d .
H16 H 0.5821 0.1987 0.2183 0.093 Uiso 1 1 calc R
C17 C 0.4160(3) 0.3042(3) 0.19563(12) 0.0757(7) Uani 1 1 d .
H17 H 0.4202 0.3435 0.2385 0.091 Uiso 1 1 calc R
C18 C 0.3113(2) 0.3333(2) 0.14529(11) 0.0626(6) Uani 1 1 d .
H18 H 0.2458 0.3924 0.1542 0.075 Uiso 1 1 calc R
C19 C 0.6212(3) 0.0684(3) 0.10506(18) 0.1082(10) Uani 1 1 d .
H19A H 0.6027 0.0383 0.0585 0.162 Uiso 0.50 1 calc PR
H19B H 0.6245 -0.0044 0.1358 0.162 Uiso 0.50 1 calc PR
H19C H 0.7058 0.1127 0.1113 0.162 Uiso 0.50 1 calc PR
H19D H 0.6859 0.0595 0.1453 0.162 Uiso 0.50 1 calc PR
H19E H 0.6642 0.1021 0.0679 0.162 Uiso 0.50 1 calc PR
H19F H 0.5829 -0.0150 0.0925 0.162 Uiso 0.50 1 calc PR
C20 C 0.2383(2) 0.3375(2) -0.04162(10) 0.0544(5) Uani 1 1 d .
C21 C 0.1935(2) 0.2714(3) -0.10194(12) 0.0730(7) Uani 1 1 d .
H21 H 0.1340 0.2024 -0.1011 0.088 Uiso 1 1 calc R
C22 C 0.2369(3) 0.3075(3) -0.16312(13) 0.0858(8) Uani 1 1 d .
H22 H 0.2062 0.2629 -0.2033 0.103 Uiso 1 1 calc R
C23 C 0.3247(3) 0.4083(3) -0.16488(14) 0.0891(9) Uani 1 1 d .
H23 H 0.3530 0.4327 -0.2063 0.107 Uiso 1 1 calc R
C24 C 0.3707(3) 0.4731(3) -0.10610(14) 0.0792(7) Uani 1 1 d .
H24 H 0.4306 0.5416 -0.1073 0.095 Uiso 1 1 calc R
C25 C 0.3287(2) 0.4374(2) -0.04505(12) 0.0634(6) Uani 1 1 d .
H25 H 0.3619 0.4814 -0.0050 0.076 Uiso 1 1 calc R

loop_
_atom_site_aniso_label
_atom_site_aniso_U_11
_atom_site_aniso_U_22
_atom_site_aniso_U_33
_atom_site_aniso_U_23
_atom_site_aniso_U_13
_atom_site_aniso_U_12
F1 0.1354(16) 0.1824(19) 0.0932(12) 0.0436(12) 0.0391(11) -0.0183(14)
C1 0.0600(14) 0.0653(14) 0.0733(15) 0.0051(11) 0.0067(11) 0.0001(11)
C2 0.0774(18) 0.0814(17) 0.0873(19) 0.0239(15) 0.0041(15) -0.0022(14)
C3 0.0738(18) 0.115(2) 0.0666(16) 0.0180(16) 0.0082(14) -0.0210(17)
C4 0.0676(16) 0.100(2) 0.0728(16) -0.0128(15) 0.0196(13) -0.0103(15)
C5 0.0542(13) 0.0679(14) 0.0752(15) -0.0052(11) 0.0144(11) -0.0031(11)
C6 0.0426(11) 0.0536(12) 0.0615(12) -0.0027(9) 0.0032(9) -0.0035(9)
C7 0.0508(12) 0.0458(11) 0.0590(12) -0.0038(9) 0.0052(9) 0.0017(9)
C8 0.0494(12) 0.0633(13) 0.0672(14) 0.0016(10) 0.0042(10) 0.0036(10)
C9 0.0605(15) 0.0812(16) 0.0861(17) 0.0017(13) -0.0066(12) -0.0085(13)
C10 0.088(2) 0.102(2) 0.107(2) 0.0018(17) -0.0201(17) -0.0134(17)
C11 0.111(3) 0.144(3) 0.151(3) 0.015(2) -0.051(2) -0.027(2)
C12 0.0463(12) 0.0502(11) 0.0542(12) -0.0047(9) 0.0050(9) 0.0028(9)
C13 0.0457(11) 0.0574(12) 0.0547(12) 0.0002(9) 0.0064(9) -0.0053(10)
C14 0.0518(13) 0.0667(14) 0.0648(14) -0.0046(11) -0.0018(10) 0.0017(11)
C15 0.0527(14) 0.0715(15) 0.0825(17) 0.0074(12) -0.0023(12) -0.0025(11)
C16 0.0559(15) 0.1033(19) 0.0690(16) 0.0221(14) -0.0055(12) -0.0112(14)
C17 0.0666(16) 0.108(2) 0.0517(13) -0.0001(13) 0.0064(12) -0.0196(15)
C18 0.0547(13) 0.0791(15) 0.0547(13) -0.0042(11) 0.0100(10) -0.0083(11)
C19 0.0670(17) 0.106(2) 0.144(3) -0.0061(19) -0.0160(17) 0.0199(16)
C20 0.0464(11) 0.0620(13) 0.0542(12) -0.0013(10) 0.0045(9) 0.0109(10)
C21 0.0596(14) 0.0930(17) 0.0659(16) -0.0157(13) 0.0066(11) 0.0023(13)
C22 0.0714(17) 0.130(2) 0.0547(15) -0.0152(15) 0.0035(12) 0.0186(18)
C23 0.0790(19) 0.122(2) 0.0696(18) 0.0203(17) 0.0229(15) 0.0250(18)
C24 0.0740(16) 0.0854(17) 0.0827(19) 0.0169(14) 0.0271(14) 0.0076(14)
C25 0.0564(13) 0.0677(14) 0.0671(14) 0.0013(11) 0.0117(11) 0.0005(11)

loop_
_atom_type_symbol
_atom_type_description
_atom_type_scat_dispersion_real
_atom_type_scat_dispersion_imag
_atom_type_scat_source
C C 0.0033 0.0016 'International Tables Vol C Tables 4.2.6.8 and 6.1.1.4'
H H 0.0000 0.0000 'International Tables Vol C Tables 4.2.6.8 and 6.1.1.4'
F F 0.0171 0.0103 'International Tables Vol C Tables 4.2.6.8 and 6.1.1.4'

loop_
_geom_angle_atom_site_label_1
_geom_angle_atom_site_label_2
_geom_angle_atom_site_label_3
_geom_angle
C2 C1 C6 121.7(2)
C2 C1 H1 119.1
C6 C1 H1 119.1
C3 C2 C1 118.6(2)
C3 C2 H2 120.7
C1 C2 H2 120.7
C4 C3 F1 118.6(3)
C4 C3 C2 122.4(2)
F1 C3 C2 119.0(3)
C3 C4 C5 118.4(2)
C3 C4 H4 120.8
C5 C4 H4 120.8
C4 C5 C6 121.3(2)
C4 C5 H5 119.4
C6 C5 H5 119.4
C1 C6 C5 117.7(2)
C1 C6 C7 120.31(19)
C5 C6 C7 121.95(19)
C12 C7 C6 122.20(18)
C12 C7 C8 124.06(19)
C6 C7 C8 113.72(17)
C9 C8 C7 114.36(18)
C9 C8 H8A 108.7
C7 C8 H8A 108.7
C9 C8 H8B 108.7
C7 C8 H8B 108.7
H8A C8 H8B 107.6
C8 C9 C10 113.7(2)
C8 C9 H9A 108.8
C10 C9 H9A 108.8
C8 C9 H9B 108.8
C10 C9 H9B 108.8
H9A C9 H9B 107.7
C11 C10 C9 116.0(3)
C11 C10 H10A 108.3
C9 C10 H10A 108.3
C11 C10 H10B 108.3
C9 C10 H10B 108.3
H10A C10 H10B 107.4
C10 C11 H11A 109.5
C10 C11 H11B 109.5
H11A C11 H11B 109.5
C10 C11 H11C 109.5
H11A C11 H11C 109.5
H11B C11 H11C 109.5
C7 C12 C20 123.18(17)
C7 C12 C13 122.42(18)
C20 C12 C13 114.39(17)
C18 C13 C14 118.12(19)
C18 C13 C12 122.13(19)
C14 C13 C12 119.72(18)
C13 C14 C15 122.6(2)
C13 C14 H14 118.7
C15 C14 H14 118.7
C16 C15 C14 117.7(2)
C16 C15 C19 121.6(2)
C14 C15 C19 120.7(2)
C17 C16 C15 121.0(2)
C17 C16 H16 119.5
C15 C16 H16 119.5
C16 C17 C18 120.9(2)
C16 C17 H17 119.5
C18 C17 H17 119.5
C17 C18 C13 119.7(2)
C17 C18 H18 120.2
C13 C18 H18 120.2
C15 C19 H19A 109.5
C15 C19 H19B 109.5
H19A C19 H19B 109.5
C15 C19 H19C 109.5
H19A C19 H19C 109.5
H19B C19 H19C 109.5
C15 C19 H19D 109.5
H19A C19 H19D 141.1
H19B C19 H19D 56.3
H19C C19 H19D 56.3
C15 C19 H19E 109.5
H19A C19 H19E 56.3
H19B C19 H19E 141.1
H19C C19 H19E 56.3
H19D C19 H19E 109.5
C15 C19 H19F 109.5
H19A C19 H19F 56.3
H19B C19 H19F 56.3
H19C C19 H19F 141.1
H19D C19 H19F 109.5
H19E C19 H19F 109.5
C25 C20 C21 117.8(2)
C25 C20 C12 120.51(19)
C21 C20 C12 121.7(2)
C22 C21 C20 120.3(3)
C22 C21 H21 119.8
C20 C21 H21 119.8
C23 C22 C21 120.4(3)
C23 C22 H22 119.8
C21 C22 H22 119.8
C24 C23 C22 120.1(3)
C24 C23 H23 120.0
C22 C23 H23 120.0
C23 C24 C25 120.0(3)
C23 C24 H24 120.0
C25 C24 H24 120.0
C24 C25 C20 121.5(2)
C24 C25 H25 119.2
C20 C25 H25 119.2

loop_
_geom_bond_atom_site_label_1
_geom_bond_atom_site_label_2
_geom_bond_distance
F1 C3 1.359(3)
C1 C2 1.365(3)
C1 C6 1.381(3)
C1 H1 0.9300
C2 C3 1.359(4)
C2 H2 0.9300
C3 C4 1.358(4)
C4 C5 1.378(3)
C4 H4 0.9300
C5 C6 1.384(3)
C5 H5 0.9300
C6 C7 1.487(3)
C7 C12 1.343(3)
C7 C8 1.509(3)
C8 C9 1.506(3)
C8 H8A 0.9700
C8 H8B 0.9700
C9 C10 1.519(4)
C9 H9A 0.9700
C9 H9B 0.9700
C10 C11 1.434(4)
C10 H10A 0.9700
C10 H10B 0.9700
C11 H11A 0.9600
C11 H11B 0.9600
C11 H11C 0.9600
C12 C20 1.492(3)
C12 C13 1.495(3)
C13 C18 1.382(3)
C13 C14 1.384(3)
C14 C15 1.384(3)
C14 H14 0.9300
C15 C16 1.372(3)
C15 C19 1.513(4)
C16 C17 1.366(4)
C16 H16 0.9300
C17 C18 1.381(3)
C17 H17 0.9300
C18 H18 0.9300
C19 H19A 0.9600
C19 H19B 0.9600
C19 H19C 0.9600
C19 H19D 0.9600
C19 H19E 0.9600
C19 H19F 0.9600
C20 C25 1.380(3)
C20 C21 1.389(3)
C21 C22 1.381(3)
C21 H21 0.9300
C22 C23 1.366(4)
C22 H22 0.9300
C23 C24 1.360(4)
C23 H23 0.9300
C24 C25 1.372(3)
C24 H24 0.9300
C25 H25 0.9300
